data_1518457
loop_
_publ_author_name
'Lan, Ping'
'Banwell, Martin G.'
'Willis, Anthony C.'

_publ_section_title
;
 Chemoenzymatic Synthesis of the Enantiomer of 4,12-Dihydroxysterpurene,
 the Structure Assigned to a Metabolite Isolated from the Culture Broth of
 Stereum purpureum.
;
_journal_issue 1
_journal_name_full 'Organic letters'
_journal_page_first 166
_journal_page_last 169
_journal_paper_doi 10.1021/ol5034817
_journal_volume 17
_journal_year 2015
_chemical_absolute_configuration ad
_chemical_compound_source local
_chemical_formula_moiety 'C21 H28 O4'
_chemical_formula_sum 'C21 H28 O4'
_chemical_formula_weight 344.45
_space_group_IT_number 19
_symmetry_cell_setting orthorhombic
_symmetry_space_group_name_Hall 'P 2ac 2ab'
_symmetry_space_group_name_H-M 'P 21 21 21'
_atom_sites_solution_hydrogens difmap
_atom_sites_solution_primary direct
_audit_creation_date 14-10-30
_audit_creation_method CRYSTALS_ver_14.40
_audit_update_record
;
2014-10-30 - Report on C21 H28 O4
            by Anthony C. Willis
            for  Ping Lan and Martin Banwell


2014-10-30 - passes checkcif tests
;
_cell_angle_alpha 90
_cell_angle_beta 90
_cell_angle_gamma 90
_cell_formula_units_Z 4
_cell_length_a 6.2688(1)
_cell_length_b 16.3080(1)
_cell_length_c 18.2849(2)
_cell_measurement_reflns_used 16374
_cell_measurement_temperature 150
_cell_measurement_theta_max 72
_cell_measurement_theta_min 4
_cell_volume 1869.29(4)
_computing_cell_refinement
;
CrysAlisPro

;
_computing_data_collection
;
CrysAlisPro, Agilent Technologies,
Version 1.171.37.33d (release 23-04-2014 CrysAlis171 .NET)
(compiled Apr 23 2014,17:37:27)
;
_computing_data_reduction
;
CrysAlisPro

;
_computing_molecular_graphics 'PLATON (Spek, 2008)'
_computing_publication_material 'CRYSTALS (Betteridge et al., 2003)'
_computing_structure_refinement 'CRYSTALS (Betteridge et al., 2003)'
_computing_structure_solution 'SIR92 (Altomare et al., 1994)'
_diffrn_ambient_temperature 150
_diffrn_measured_fraction_theta_full 1.000
_diffrn_measured_fraction_theta_max 1.000
_diffrn_measurement_device Area
_diffrn_measurement_device_type 'SuperNova, Dual, Cu at zero, EosS2'
_diffrn_measurement_method \w
_diffrn_radiation_monochromator mirror
_diffrn_radiation_source 'Supernova (Cu) X-ray Source'
_diffrn_radiation_type 'Cu K\a'
_diffrn_radiation_wavelength 1.54180
_diffrn_reflns_av_R_equivalents 0.028
_diffrn_reflns_limit_h_max 7
_diffrn_reflns_limit_h_min -7
_diffrn_reflns_limit_k_max 20
_diffrn_reflns_limit_k_min -18
_diffrn_reflns_limit_l_max 22
_diffrn_reflns_limit_l_min -21
_diffrn_reflns_number 22540
_diffrn_reflns_theta_full 71.931
_diffrn_reflns_theta_max 71.931
_diffrn_reflns_theta_min 3.632
_diffrn_standards_number 0
_exptl_absorpt_coefficient_mu 0.668
_exptl_absorpt_correction_T_max 0.93
_exptl_absorpt_correction_T_min 0.87
_exptl_absorpt_correction_type multi-scan
_exptl_absorpt_process_details
;
CrysAlisPro, Agilent Technologies,
Version 1.171.37.33d (release 23-04-2014 CrysAlis171 .NET)
(compiled Apr 23 2014,17:37:27)
Empirical absorption correction using spherical harmonics,
 implemented in SCALE3 ABSPACK scaling algorithm.
;
_exptl_crystal_colour colourless
_exptl_crystal_density_diffrn 1.224
_exptl_crystal_density_method 'not measured'
_exptl_crystal_description block
_exptl_crystal_F_000 744
_exptl_crystal_size_max 0.259
_exptl_crystal_size_mid 0.144
_exptl_crystal_size_min 0.112
_refine_diff_density_max 0.15
_refine_diff_density_min -0.13
_refine_ls_abs_structure_details 'Flack (1983), 1540 Friedel-pairs'
_refine_ls_abs_structure_Flack -0.05(11)
_refine_ls_extinction_method None
_refine_ls_goodness_of_fit_ref 1.0050
_refine_ls_hydrogen_treatment refxyz
_refine_ls_matrix_type full
_refine_ls_number_parameters 311
_refine_ls_number_reflns 3675
_refine_ls_number_restraints 0
_refine_ls_R_factor_all 0.0257
_refine_ls_R_factor_gt 0.0252
_refine_ls_shift/su_max 0.0040108
_refine_ls_shift/su_mean 0.0004407
_refine_ls_structure_factor_coef Fsqd
_refine_ls_weighting_details
;
 Method= Modified Sheldrick 
 w=1/[\s^2^(F^2^) + ( 0.04P)^2^ + 0.29P] 
 ,where P=(max(Fo^2^,0) + 2Fc^2^)/3 
;
_refine_ls_weighting_scheme calc
_refine_ls_wR_factor_all 0.0656
_refine_ls_wR_factor_gt 0.0651
_refine_ls_wR_factor_ref 0.0656
_reflns_limit_h_max 7
_reflns_limit_h_min -7
_reflns_limit_k_max 20
_reflns_limit_k_min 0
_reflns_limit_l_max 22
_reflns_limit_l_min 0
_reflns_number_gt 3603
_reflns_number_total 3675
_reflns_threshold_expression I>2.0\s(I)
_oxford_diffrn_Wilson_B_factor 2.10
_oxford_diffrn_Wilson_scale 0.03
_oxford_refine_ls_r_factor_ref 0.0257
_oxford_refine_ls_scale 5.89(9)
_oxford_reflns_number_all 3675
_oxford_reflns_threshold_expression_ref I>-10.0\s(I)
_oxford_structure_analysis_title 'Z:\ban1456SN\Tony_ban1456SN_data At 15:14 on'
_cod_data_source_file ol5034817_si_003.cif
_cod_data_source_block ban1456SN
_cod_depositor_comments 'Adding full bibliography for 1518456--1518457.cif.'
_cod_original_sg_symbol_Hall 'P 2ac 2ab '
_cod_original_sg_symbol_H-M 'P 21 21 21 '
_cod_database_code 1518457

loop_
_symmetry_equiv_pos_as_xyz
x,y,z
x+1/2,-y+1/2,-z
-x,y+1/2,-z+1/2
-x+1/2,-y,z+1/2

loop_
_atom_site_label
_atom_site_type_symbol
_atom_site_fract_x
_atom_site_fract_y
_atom_site_fract_z
_atom_site_U_iso_or_equiv
_atom_site_occupancy
_atom_site_adp_type
C1 C 0.45850(17) 0.14150(6) 0.41276(5) 0.0179 1.0000 Uani
C2 C 0.39632(17) 0.22937(6) 0.43066(5) 0.0173 1.0000 Uani
C3 C 0.52530(17) 0.29160(6) 0.38523(5) 0.0187 1.0000 Uani
C4 C 0.38277(18) 0.35946(6) 0.35172(6) 0.0213 1.0000 Uani
C5 C 0.40677(19) 0.31987(7) 0.27609(6) 0.0236 1.0000 Uani
C6 C 0.59330(18) 0.26646(6) 0.30524(5) 0.0204 1.0000 Uani
C7 C 0.59157(19) 0.17488(6) 0.28586(6) 0.0220 1.0000 Uani
C8 C 0.43059(18) 0.12636(6) 0.33029(6) 0.0195 1.0000 Uani
C9 C 0.4404(2) 0.03290(6) 0.32518(6) 0.0227 1.0000 Uani
C10 C 0.31280(18) 0.00158(6) 0.39248(6) 0.0214 1.0000 Uani
C11 C 0.31798(18) 0.07511(6) 0.44743(6) 0.0211 1.0000 Uani
O12 O 0.68075(13) 0.12961(5) 0.43095(4) 0.0218 1.0000 Uani
O13 O 0.42924(13) 0.24296(5) 0.50687(4) 0.0205 1.0000 Uani
O14 O 0.48804(13) 0.43917(4) 0.35188(4) 0.0234 1.0000 Uani
C15 C 0.43495(19) 0.49157(6) 0.40469(6) 0.0225 1.0000 Uani
C16 C 0.56274(19) 0.56883(6) 0.40100(6) 0.0234 1.0000 Uani
C17 C 0.75845(19) 0.57213(7) 0.36534(6) 0.0279 1.0000 Uani
C18 C 0.8724(2) 0.64539(9) 0.36373(7) 0.0368 1.0000 Uani
C19 C 0.7905(3) 0.71479(8) 0.39715(7) 0.0393 1.0000 Uani
C20 C 0.5967(3) 0.71160(7) 0.43322(7) 0.0371 1.0000 Uani
C21 C 0.4825(2) 0.63858(7) 0.43559(7) 0.0299 1.0000 Uani
O22 O 0.29766(16) 0.47951(5) 0.44995(5) 0.0342 1.0000 Uani
C23 C 0.8101(2) 0.30283(8) 0.28569(7) 0.0286 1.0000 Uani
C24 C 0.0823(2) -0.01763(8) 0.37129(7) 0.0334 1.0000 Uani
C25 C 0.4172(2) -0.07509(7) 0.42440(6) 0.0300 1.0000 Uani
H21 H 0.239(2) 0.2328(8) 0.4190(7) 0.0187 1.0000 Uiso
H31 H 0.647(2) 0.3108(8) 0.4153(7) 0.0214 1.0000 Uiso
H41 H 0.240(2) 0.3645(8) 0.3716(7) 0.0228 1.0000 Uiso
H51 H 0.435(2) 0.3564(8) 0.2352(8) 0.0280 1.0000 Uiso
H52 H 0.282(2) 0.2866(9) 0.2655(8) 0.0295 1.0000 Uiso
H71 H 0.734(2) 0.1515(8) 0.2967(8) 0.0256 1.0000 Uiso
H72 H 0.560(2) 0.1701(8) 0.2337(8) 0.0259 1.0000 Uiso
H81 H 0.278(2) 0.1450(8) 0.3167(7) 0.0219 1.0000 Uiso
H91 H 0.591(2) 0.0149(8) 0.3291(8) 0.0257 1.0000 Uiso
H92 H 0.378(2) 0.0122(9) 0.2787(8) 0.0261 1.0000 Uiso
H111 H 0.371(2) 0.0605(8) 0.4982(8) 0.0258 1.0000 Uiso
H112 H 0.171(2) 0.0963(9) 0.4538(7) 0.0246 1.0000 Uiso
H121 H 0.693(3) 0.0978(10) 0.4660(9) 0.0356 1.0000 Uiso
H131 H 0.335(3) 0.2802(9) 0.5215(8) 0.0318 1.0000 Uiso
H171 H 0.813(3) 0.5230(9) 0.3430(8) 0.0307 1.0000 Uiso
H181 H 1.013(3) 0.6468(10) 0.3384(10) 0.0445 1.0000 Uiso
H191 H 0.872(3) 0.7676(11) 0.3941(9) 0.0471 1.0000 Uiso
H201 H 0.536(3) 0.7611(11) 0.4568(9) 0.0443 1.0000 Uiso
H211 H 0.348(3) 0.6359(10) 0.4595(9) 0.0361 1.0000 Uiso
H231 H 0.837(3) 0.2931(10) 0.2319(9) 0.0425 1.0000 Uiso
H232 H 0.924(3) 0.2761(10) 0.3138(9) 0.0408 1.0000 Uiso
H233 H 0.815(3) 0.3616(10) 0.2966(9) 0.0415 1.0000 Uiso
H241 H -0.003(3) -0.0303(10) 0.4136(10) 0.0492 1.0000 Uiso
H242 H 0.006(3) 0.0310(11) 0.3471(10) 0.0495 1.0000 Uiso
H243 H 0.078(3) -0.0634(11) 0.3344(9) 0.0469 1.0000 Uiso
H251 H 0.339(3) -0.0966(10) 0.4676(9) 0.0429 1.0000 Uiso
H252 H 0.572(3) -0.0633(10) 0.4382(9) 0.0431 1.0000 Uiso
H253 H 0.414(3) -0.1200(10) 0.3876(9) 0.0435 1.0000 Uiso

loop_
_atom_site_aniso_label
_atom_site_aniso_U_11
_atom_site_aniso_U_22
_atom_site_aniso_U_33
_atom_site_aniso_U_23
_atom_site_aniso_U_13
_atom_site_aniso_U_12
C1 0.0217(5) 0.0142(4) 0.0179(5) -0.0006(4) 0.0003(4) 0.0003(4)
C2 0.0205(5) 0.0155(4) 0.0158(4) -0.0007(3) 0.0004(4) 0.0001(4)
C3 0.0217(5) 0.0152(4) 0.0191(5) 0.0005(4) 0.0009(4) -0.0006(4)
C4 0.0248(5) 0.0140(4) 0.0252(5) 0.0023(4) 0.0006(4) -0.0012(4)
C5 0.0295(6) 0.0196(5) 0.0218(5) 0.0021(4) -0.0027(4) -0.0018(4)
C6 0.0251(5) 0.0175(5) 0.0186(5) 0.0016(4) 0.0024(4) -0.0016(4)
C7 0.0298(6) 0.0187(5) 0.0176(5) -0.0007(4) 0.0044(4) 0.0009(4)
C8 0.0262(5) 0.0149(4) 0.0173(5) -0.0015(4) 0.0009(4) 0.0003(4)
C9 0.0330(6) 0.0151(5) 0.0200(5) -0.0025(4) 0.0020(5) -0.0004(4)
C10 0.0283(5) 0.0143(5) 0.0217(5) -0.0020(4) 0.0017(4) -0.0007(4)
C11 0.0283(5) 0.0152(4) 0.0198(5) -0.0010(4) 0.0041(4) -0.0020(4)
O12 0.0241(4) 0.0182(4) 0.0230(4) 0.0010(3) -0.0014(3) 0.0022(3)
O13 0.0267(4) 0.0187(3) 0.0162(3) -0.0022(3) 0.0010(3) 0.0016(3)
O14 0.0318(4) 0.0142(3) 0.0241(4) 0.0013(3) 0.0040(3) -0.0021(3)
C15 0.0306(6) 0.0166(5) 0.0204(5) 0.0035(4) -0.0006(4) 0.0023(4)
C16 0.0351(6) 0.0160(5) 0.0192(5) 0.0036(4) -0.0038(4) 0.0004(4)
C17 0.0356(6) 0.0225(5) 0.0257(5) 0.0006(4) -0.0024(5) -0.0031(5)
C18 0.0444(8) 0.0338(6) 0.0322(6) 0.0045(5) -0.0022(6) -0.0128(6)
C19 0.0632(9) 0.0225(6) 0.0323(6) 0.0058(5) -0.0105(6) -0.0139(6)
C20 0.0632(9) 0.0165(5) 0.0315(6) 0.0006(5) -0.0072(6) 0.0019(6)
C21 0.0446(7) 0.0192(5) 0.0258(5) 0.0020(4) -0.0022(5) 0.0040(5)
O22 0.0435(5) 0.0267(4) 0.0322(4) -0.0026(3) 0.0130(4) -0.0047(4)
C23 0.0281(6) 0.0276(6) 0.0301(6) 0.0000(5) 0.0083(5) -0.0047(5)
C24 0.0318(6) 0.0312(6) 0.0372(6) -0.0098(5) 0.0013(5) -0.0057(5)
C25 0.0453(7) 0.0184(5) 0.0262(6) 0.0031(4) 0.0067(5) 0.0051(5)

loop_
_atom_type_symbol
_atom_type_scat_dispersion_real
_atom_type_scat_dispersion_imag
_atom_type_scat_Cromer_Mann_a1
_atom_type_scat_Cromer_Mann_b1
_atom_type_scat_Cromer_Mann_a2
_atom_type_scat_Cromer_Mann_b2
_atom_type_scat_Cromer_Mann_a3
_atom_type_scat_Cromer_Mann_b3
_atom_type_scat_Cromer_Mann_a4
_atom_type_scat_Cromer_Mann_b4
_atom_type_scat_Cromer_Mann_c
_atom_type_scat_source
C 0.0181 0.0091 2.3100 20.8439 1.0200 10.2075 1.5886 0.5687 0.8650 51.6512 0.2156 'International Tables Vol C 4.2.6.8 and 6.1.1.4'
H 0.0000 0.0000 0.4930 10.5109 0.3229 26.1257 0.1402 3.1424 0.0408 57.7998 0.0030 'International Tables Vol C 4.2.6.8 and 6.1.1.4'
O 0.0492 0.0322 3.0485 13.2771 2.2868 5.7011 1.5463 0.3239 0.8670 32.9089 0.2508 'International Tables Vol C 4.2.6.8 and 6.1.1.4'

loop_
_geom_angle_atom_site_label_1
_geom_angle_atom_site_label_2
_geom_angle_atom_site_label_3
_geom_angle
_geom_angle_publ_flag
C2 C1 C8 109.46(8) yes
C2 C1 C11 115.42(8) yes
C8 C1 C11 103.10(8) yes
C2 C1 O12 108.91(8) yes
C8 C1 O12 108.28(8) yes
C11 C1 O12 111.34(8) yes
C1 C2 C3 111.73(8) yes
C1 C2 O13 108.64(8) yes
C3 C2 O13 110.40(8) yes
C1 C2 H21 104.9(7) no
C3 C2 H21 111.2(7) no
O13 C2 H21 109.7(7) no
C2 C3 C4 112.41(8) yes
C2 C3 C6 118.06(8) yes
C4 C3 C6 88.56(8) yes
C2 C3 H31 108.3(8) no
C4 C3 H31 116.0(8) no
C6 C3 H31 112.8(8) no
C3 C4 C5 89.97(8) yes
C3 C4 O14 112.04(9) yes
C5 C4 O14 109.44(8) yes
C3 C4 H41 116.4(8) no
C5 C4 H41 117.6(8) no
O14 C4 H41 110.0(8) no
C4 C5 C6 90.02(8) yes
C4 C5 H51 117.0(8) no
C6 C5 H51 118.0(9) no
C4 C5 H52 109.6(8) no
C6 C5 H52 111.3(8) no
H51 C5 H52 109.6(12) no
C5 C6 C3 88.22(8) yes
C5 C6 C7 117.47(9) yes
C3 C6 C7 117.71(8) yes
C5 C6 C23 111.87(9) yes
C3 C6 C23 110.92(9) yes
C7 C6 C23 109.30(9) yes
C6 C7 C8 112.85(9) yes
C6 C7 H71 108.8(8) no
C8 C7 H71 107.0(8) no
C6 C7 H72 107.8(8) no
C8 C7 H72 110.1(8) no
H71 C7 H72 110.3(12) no
C1 C8 C7 111.43(8) yes
C1 C8 C9 102.45(8) yes
C7 C8 C9 117.42(9) yes
C1 C8 H81 107.1(8) no
C7 C8 H81 109.5(7) no
C9 C8 H81 108.4(7) no
C8 C9 C10 105.00(8) yes
C8 C9 H91 109.3(8) no
C10 C9 H91 109.5(8) no
C8 C9 H92 112.1(8) no
C10 C9 H92 111.3(8) no
H91 C9 H92 109.6(11) no
C9 C10 C11 104.24(8) yes
C9 C10 C24 110.67(10) yes
C11 C10 C24 109.84(9) yes
C9 C10 C25 110.57(9) yes
C11 C10 C25 111.91(9) yes
C24 C10 C25 109.53(10) yes
C1 C11 C10 106.71(8) yes
C1 C11 H111 110.9(8) no
C10 C11 H111 114.5(8) no
C1 C11 H112 109.8(8) no
C10 C11 H112 108.8(8) no
H111 C11 H112 106.0(11) no
C1 O12 H121 110.4(12) no
C2 O13 H131 107.7(10) no
C4 O14 C15 117.42(8) yes
O14 C15 C16 111.98(9) yes
O14 C15 O22 124.70(10) yes
C16 C15 O22 123.31(10) yes
C15 C16 C17 121.78(10) yes
C15 C16 C21 118.26(11) yes
C17 C16 C21 119.95(11) yes
C16 C17 C18 119.73(12) yes
C16 C17 H171 118.8(9) no
C18 C17 H171 121.5(9) no
C17 C18 C19 120.09(13) yes
C17 C18 H181 118.9(10) no
C19 C18 H181 121.0(10) no
C18 C19 C20 120.36(12) yes
C18 C19 H191 119.1(10) no
C20 C19 H191 120.5(10) no
C19 C20 C21 119.96(12) yes
C19 C20 H201 121.0(10) no
C21 C20 H201 119.1(10) no
C16 C21 C20 119.90(12) yes
C16 C21 H211 119.4(10) no
C20 C21 H211 120.7(10) no
C6 C23 H231 108.3(10) no
C6 C23 H232 110.6(10) no
H231 C23 H232 108.7(14) no
C6 C23 H233 111.1(10) no
H231 C23 H233 110.4(14) no
H232 C23 H233 107.8(14) no
C10 C24 H241 111.6(11) no
C10 C24 H242 113.1(10) no
H241 C24 H242 104.5(14) no
C10 C24 H243 110.4(10) no
H241 C24 H243 111.3(14) no
H242 C24 H243 105.7(14) no
C10 C25 H251 112.5(10) no
C10 C25 H252 110.3(10) no
H251 C25 H252 109.8(14) no
C10 C25 H253 109.6(10) no
H251 C25 H253 105.6(13) no
H252 C25 H253 108.8(14) no

loop_
_geom_bond_atom_site_label_1
_geom_bond_atom_site_label_2
_geom_bond_distance
_geom_bond_publ_flag
C1 C2 1.5206(13) yes
C1 C8 1.5379(14) yes
C1 C11 1.5331(14) yes
C1 O12 1.4454(13) yes
C2 C3 1.5407(13) yes
C2 O13 1.4260(12) yes
C2 H21 1.012(13) no
C3 C4 1.5486(14) yes
C3 C6 1.5777(13) yes
C3 H31 0.994(14) no
C4 C5 1.5336(15) yes
C4 O14 1.4579(12) yes
C4 H41 0.968(15) no
C5 C6 1.5525(16) yes
C5 H51 0.973(15) no
C5 H52 0.973(15) no
C6 C7 1.5349(14) yes
C6 C23 1.5255(15) yes
C7 C8 1.5181(15) yes
C7 H71 0.992(15) no
C7 H72 0.977(15) no
C8 C9 1.5282(13) yes
C8 H81 1.035(15) no
C9 C10 1.5539(14) yes
C9 H91 0.989(15) no
C9 H92 0.995(14) no
C10 C11 1.5648(14) yes
C10 C24 1.5285(17) yes
C10 C25 1.5271(15) yes
C11 H111 1.014(14) no
C11 H112 0.993(15) no
O12 H121 0.827(17) no
O13 H131 0.886(16) no
O14 C15 1.3315(13) yes
C15 C16 1.4947(15) yes
C15 O22 1.2101(15) yes
C16 C17 1.3904(17) yes
C16 C21 1.3953(16) yes
C17 C18 1.3925(17) yes
C17 H171 0.963(16) no
C18 C19 1.385(2) yes
C18 H181 0.996(18) no
C19 C20 1.383(2) yes
C19 H191 1.004(17) no
C20 C21 1.3901(18) yes
C20 H201 0.991(18) no
C21 H211 0.952(17) no
C23 H231 1.010(17) no
C23 H232 0.981(18) no
C23 H233 0.980(17) no
C24 H241 0.964(19) no
C24 H242 1.026(19) no
C24 H243 1.006(18) no
C25 H251 0.993(18) no
C25 H252 1.023(18) no
C25 H253 0.995(18) no

loop_
_geom_contact_atom_site_label_1
_geom_contact_atom_site_label_2
_geom_contact_distance
_geom_contact_site_symmetry_2
_geom_contact_publ_flag
O12 O13 2.7982(11) . no
O12 C6 3.2504(12) . no
O12 O22 2.9063(12) 2_556 no
O12 O13 2.8351(11) 2_556 no
O13 O13 3.1528(12) 2_556 no
O13 C3 3.2592(13) 2_456 no
O13 C2 3.1752(13) 2_556 no
O14 C23 3.2380(15) . no

loop_
_geom_hbond_atom_site_label_D
_geom_hbond_atom_site_label_H
_geom_hbond_atom_site_label_A
_geom_hbond_site_symmetry_A
_geom_hbond_angle_DHA
_geom_hbond_distance_DH
_geom_hbond_distance_HA
_geom_hbond_distance_DA
_geom_hbond_publ_flag
O12 H121 O22 2_556 166.8(17) 0.827(17) 2.094(17) 2.9062(16) yes
O13 H131 O12 2_456 166.8(14) 0.886(16) 1.965(16) 2.8352(16) yes

loop_
_geom_torsion_atom_site_label_1
_geom_torsion_atom_site_label_2
_geom_torsion_atom_site_label_3
_geom_torsion_atom_site_label_4
_geom_torsion
_geom_torsion_publ_flag
C15 O14 C4 C5 161.82(9) no
C4 O14 C15 C16 176.83(9) no
C4 O14 C15 O22 -4.28(16) no
C15 O14 C4 C3 -100.01(10) no
C8 C1 C2 O13 -178.29(8) no
C11 C1 C2 C3 -171.99(8) no
O12 C1 C8 C7 -50.49(11) no
O12 C1 C2 C3 61.95(10) no
C2 C1 C8 C7 68.10(11) no
C2 C1 C8 C9 -165.52(9) no
C11 C1 C8 C7 -168.56(8) no
C11 C1 C8 C9 -42.18(10) no
O12 C1 C11 C10 -87.45(10) no
C2 C1 C11 C10 147.75(9) no
O12 C1 C8 C9 75.89(10) no
O12 C1 C2 O13 -60.09(10) no
C11 C1 C2 O13 65.98(11) no
C8 C1 C2 C3 -56.26(11) no
C8 C1 C11 C10 28.45(10) no
C1 C2 C3 C4 133.85(9) no
C1 C2 C3 C6 32.96(12) no
O13 C2 C3 C6 153.98(9) no
O13 C2 C3 C4 -105.13(9) no
C6 C3 C4 O14 -97.49(9) no
C2 C3 C6 C7 -18.95(14) no
C2 C3 C6 C23 -145.85(9) no
C4 C3 C6 C5 -13.38(8) no
C2 C3 C4 C5 -106.37(9) no
C4 C3 C6 C23 99.40(9) no
C6 C3 C4 C5 13.54(8) no
C2 C3 C6 C5 101.38(10) no
C4 C3 C6 C7 -133.71(10) no
C2 C3 C4 O14 142.60(8) no
O14 C4 C5 C6 99.67(9) no
C3 C4 C5 C6 -13.76(8) no
C4 C5 C6 C3 13.51(8) no
C4 C5 C6 C23 -98.36(9) no
C4 C5 C6 C7 134.05(9) no
C5 C6 C7 C8 -75.58(12) no
C23 C6 C7 C8 155.60(9) no
C3 C6 C7 C8 27.93(13) no
C6 C7 C8 C1 -52.25(12) no
C6 C7 C8 C9 -169.91(9) no
C1 C8 C9 C10 40.17(11) no
C7 C8 C9 C10 162.58(9) no
C8 C9 C10 C24 95.75(10) no
C8 C9 C10 C25 -142.71(9) no
C8 C9 C10 C11 -22.30(11) no
C25 C10 C11 C1 115.51(10) no
C9 C10 C11 C1 -3.99(11) no
C24 C10 C11 C1 -122.61(10) no
O14 C15 C16 C17 -21.61(15) no
O14 C15 C16 C21 159.42(10) no
O22 C15 C16 C17 159.48(12) no
O22 C15 C16 C21 -19.49(17) no
C15 C16 C17 C18 -179.60(11) no
C21 C16 C17 C18 -0.65(17) no
C15 C16 C21 C20 -179.89(11) no
C17 C16 C21 C20 1.13(18) no
C16 C17 C18 C19 -0.38(18) no
C17 C18 C19 C20 0.9(2) no
C18 C19 C20 C21 -0.5(2) no
C19 C20 C21 C16 -0.6(2) no
